data_7041538
loop_
_publ_author_name
'Liu, Yi'
'Ye, Kaiqi'
'Wang, Yue'
'Zhang, Qichun'
'Bu, Xianhui'
'Feng, Pingyun'

_publ_section_title
;
 Multitopic ligand directed assembly of low-dimensional metal-chalcogenide
 organic frameworks.
;
_journal_issue 5
_journal_name_full 'Dalton transactions (Cambridge, England : 2003)'
_journal_page_first 1481
_journal_page_last 1486
_journal_paper_doi 10.1039/c6dt04453k
_journal_volume 46
_journal_year 2017
_chemical_formula_sum 'C51 H41 N3 S4 Zn2'
_chemical_formula_weight 954.85
_chemical_name_systematic
; 
 ? 
;
_space_group_IT_number 14
_symmetry_cell_setting monoclinic
_symmetry_space_group_name_Hall '-P 2ybc'
_symmetry_space_group_name_H-M 'P 1 21/c 1'
_atom_sites_solution_primary direct
_atom_sites_solution_secondary difmap
_audit_creation_method SHELXL-97
_audit_update_record
;
2016-12-19 deposited with the CCDC.
2016-12-22 downloaded from the CCDC.
;
_cell_angle_alpha 90.00
_cell_angle_beta 95.247(2)
_cell_angle_gamma 90.00
_cell_formula_units_Z 4
_cell_length_a 16.1137(5)
_cell_length_b 15.1949(5)
_cell_length_c 18.2017(5)
_cell_measurement_reflns_used 8367
_cell_measurement_temperature 293(2)
_cell_measurement_theta_max 28.56
_cell_measurement_theta_min 1.75
_cell_volume 4437.9(2)
_computing_cell_refinement 'Siemens SMART & SAINT'
_computing_data_collection 'Siemens SMART'
_computing_data_reduction 'Siemens XPERP'
_computing_molecular_graphics 'Bruker SHELXTL'
_computing_publication_material 'Bruker SHELXTL'
_computing_structure_refinement 'SHELXL-97 (Sheldrick, 1997)'
_computing_structure_solution 'SHELXS-97 (Sheldrick, 1990)'
_diffrn_ambient_temperature 293(2)
_diffrn_measured_fraction_theta_full 0.998
_diffrn_measured_fraction_theta_max 0.998
_diffrn_measurement_device_type 'APEX II CCD detector'
_diffrn_measurement_method 'phi and omega scans'
_diffrn_radiation_monochromator graphite
_diffrn_radiation_source 'fine-focus sealed tube'
_diffrn_radiation_type MoK\a
_diffrn_radiation_wavelength 0.71073
_diffrn_reflns_av_R_equivalents 0.0625
_diffrn_reflns_av_sigmaI/netI 0.0593
_diffrn_reflns_limit_h_max 21
_diffrn_reflns_limit_h_min -21
_diffrn_reflns_limit_k_max 20
_diffrn_reflns_limit_k_min -20
_diffrn_reflns_limit_l_max 24
_diffrn_reflns_limit_l_min -24
_diffrn_reflns_number 98312
_diffrn_reflns_theta_full 28.25
_diffrn_reflns_theta_max 28.25
_diffrn_reflns_theta_min 1.75
_diffrn_standards_decay_% none
_diffrn_standards_interval_count none
_diffrn_standards_interval_time none
_diffrn_standards_number none
_exptl_absorpt_coefficient_mu 1.309
_exptl_absorpt_correction_T_max 0.826
_exptl_absorpt_correction_T_min 0.732
_exptl_absorpt_correction_type multi-scan
_exptl_absorpt_process_details 'SADABS(Sheldrick, 1996)'
_exptl_crystal_colour yellow
_exptl_crystal_density_diffrn 1.429
_exptl_crystal_density_method 'not measured'
_exptl_crystal_description block
_exptl_crystal_F_000 1968
_exptl_crystal_size_max 0.38
_exptl_crystal_size_mid 0.29
_exptl_crystal_size_min 0.27
_refine_diff_density_max 0.555
_refine_diff_density_min -0.422
_refine_diff_density_rms 0.066
_refine_ls_extinction_method none
_refine_ls_goodness_of_fit_ref 1.043
_refine_ls_hydrogen_treatment constr
_refine_ls_matrix_type full
_refine_ls_number_parameters 541
_refine_ls_number_reflns 10971
_refine_ls_number_restraints 0
_refine_ls_restrained_S_all 1.043
_refine_ls_R_factor_all 0.0944
_refine_ls_R_factor_gt 0.0437
_refine_ls_shift/su_max 0.001
_refine_ls_shift/su_mean 0.000
_refine_ls_structure_factor_coef Fsqd
_refine_ls_weighting_details 'calc w=1/[\s^2^(Fo^2^)+(0.0559P)^2^+0.0000P] where P=(Fo^2^+2Fc^2^)/3'
_refine_ls_weighting_scheme calc
_refine_ls_wR_factor_gt 0.1080
_refine_ls_wR_factor_ref 0.1168
_reflns_number_gt 5867
_reflns_number_total 10971
_reflns_threshold_expression >2sigma(I)
_cod_data_source_file c6dt04453k2.cif
_cod_data_source_block a
_cod_depositor_comments
;
The following automatic conversions were performed:

'_symmetry_cell_setting' value 'Monoclinic' changed to 'monoclinic'
according to
/usr/data/users/saulius/crontab/automatic-downloads/rss-feeds/RSC/lib/dictionaries/cif_core.dic
dictionary named 'cif_core.dic' version 2.4.2 from 2011-04-26.

Automatic conversion script
Id: cif_fix_values 4268 2015-11-12 08:31:59Z antanas 

 Adding full bibliography for 7041536--7041539.cif.

The following automatic conversions were performed:

'_refine_ls_hydrogen_treatment' value 'constra' was replaced with the
value 'constr' as specified in the replacement file
'src/cod-tools/trunk/data/replacement-values/replacement_values.lst'.

Automatic conversion script
Id: cif_fix_values 5376 2017-05-30 11:51:03Z andrius 
;
_cod_original_sg_symbol_H-M P2(1)/c
_cod_database_code 7041538

loop_
_symmetry_equiv_pos_as_xyz
'x, y, z'
'-x, y+1/2, -z+1/2'
'-x, -y, -z'
'x, -y-1/2, z-1/2'

loop_
_atom_site_label
_atom_site_type_symbol
_atom_site_fract_x
_atom_site_fract_y
_atom_site_fract_z
_atom_site_U_iso_or_equiv
_atom_site_adp_type
_atom_site_occupancy
_atom_site_symmetry_multiplicity
_atom_site_calc_flag
_atom_site_refinement_flags
Zn1 Zn 0.167269(19) 0.15322(2) 0.367339(16) 0.04249(11) Uani 1 1 d .
Zn2 Zn 0.28344(2) 0.41627(2) 0.343036(18) 0.04785(12) Uani 1 1 d .
S1 S 0.24803(6) 0.03015(6) 0.37574(5) 0.0661(3) Uani 1 1 d .
S2 S 0.21990(5) 0.29292(6) 0.40145(5) 0.0582(2) Uani 1 1 d .
S3 S 0.24879(6) 0.39517(6) 0.22040(5) 0.0669(3) Uani 1 1 d .
S4 S 0.23918(5) 0.52673(6) 0.41514(5) 0.0600(2) Uani 1 1 d .
N1 N 0.10024(15) 0.15708(16) 0.26558(12) 0.0464(6) Uani 1 1 d .
N2 N -0.58649(14) 0.09315(17) -0.14088(13) 0.0504(7) Uani 1 1 d .
N3 N 0.08412(14) 0.13182(16) -0.55258(11) 0.0450(6) Uani 1 1 d .
C1 C 0.1344(2) 0.1818(3) 0.20604(16) 0.0692(10) Uani 1 1 d .
H1A H 0.1859 0.2098 0.2119 0.083 Uiso 1 1 calc R
C2 C 0.0981(2) 0.1685(3) 0.13544(16) 0.0687(11) Uani 1 1 d .
H2B H 0.1264 0.1857 0.0955 0.082 Uiso 1 1 calc R
C3 C 0.02192(17) 0.1306(2) 0.12321(14) 0.0429(7) Uani 1 1 d .
C4 C -0.0149(2) 0.1074(3) 0.18511(16) 0.0796(12) Uani 1 1 d .
H4A H -0.0676 0.0821 0.1806 0.096 Uiso 1 1 calc R
C5 C 0.0253(2) 0.1210(3) 0.25386(17) 0.0761(11) Uani 1 1 d .
H5A H -0.0016 0.1040 0.2946 0.091 Uiso 1 1 calc R
C6 C -0.02270(18) 0.1143(2) 0.05072(15) 0.0508(8) Uani 1 1 d .
H6A H -0.0771 0.0940 0.0509 0.061 Uiso 1 1 calc R
C7 C 0.00493(18) 0.1251(2) -0.01515(14) 0.0516(8) Uani 1 1 d .
H7A H 0.0606 0.1408 -0.0164 0.062 Uiso 1 1 calc R
C8 C -0.04510(16) 0.1142(2) -0.08633(13) 0.0424(7) Uani 1 1 d .
C9 C -0.00639(17) 0.1192(2) -0.15210(14) 0.0480(8) Uani 1 1 d .
H9A H 0.0509 0.1277 -0.1498 0.058 Uiso 1 1 calc R
C10 C -0.05172(17) 0.1116(2) -0.22111(14) 0.0448(7) Uani 1 1 d .
C11 C -0.13767(17) 0.1008(2) -0.22283(14) 0.0491(8) Uani 1 1 d .
H11A H -0.1689 0.0965 -0.2682 0.059 Uiso 1 1 calc R
C12 C -0.17820(16) 0.0963(2) -0.15868(14) 0.0467(8) Uani 1 1 d .
C13 C -0.13072(17) 0.1019(2) -0.09099(14) 0.0465(8) Uani 1 1 d .
H13A H -0.1571 0.0972 -0.0478 0.056 Uiso 1 1 calc R
C14 C -0.00878(18) 0.1139(2) -0.28860(14) 0.0508(8) Uani 1 1 d .
H14A H 0.0492 0.1145 -0.2827 0.061 Uiso 1 1 calc R
C15 C -0.04394(18) 0.1153(2) -0.35707(15) 0.0516(8) Uani 1 1 d .
H15A H -0.1019 0.1143 -0.3632 0.062 Uiso 1 1 calc R
C16 C 0.0045(2) 0.1488(3) -0.55235(16) 0.0712(11) Uani 1 1 d .
H16A H -0.0244 0.1665 -0.5965 0.085 Uiso 1 1 calc R
C17 C -0.0393(2) 0.1422(3) -0.49110(16) 0.0761(12) Uani 1 1 d .
H17A H -0.0962 0.1541 -0.4953 0.091 Uiso 1 1 calc R
C18 C -0.00041(17) 0.1184(2) -0.42414(14) 0.0428(7) Uani 1 1 d .
C19 C 0.0812(2) 0.1009(3) -0.42526(17) 0.0960(16) Uani 1 1 d .
H19A H 0.1118 0.0849 -0.3815 0.115 Uiso 1 1 calc R
C20 C 0.1206(2) 0.1058(3) -0.48822(18) 0.0993(17) Uani 1 1 d .
H20A H 0.1765 0.0898 -0.4858 0.119 Uiso 1 1 calc R
C21 C -0.26941(17) 0.0882(2) -0.16569(16) 0.0565(9) Uani 1 1 d .
H21A H -0.2943 0.0782 -0.2131 0.068 Uiso 1 1 calc R
C22 C -0.31954(17) 0.0931(2) -0.11402(16) 0.0557(9) Uani 1 1 d .
H22A H -0.2952 0.0982 -0.0659 0.067 Uiso 1 1 calc R
C23 C -0.54353(19) 0.0979(3) -0.07532(17) 0.0670(10) Uani 1 1 d .
H23A H -0.5730 0.1015 -0.0338 0.080 Uiso 1 1 calc R
C24 C -0.45738(19) 0.0977(3) -0.06518(17) 0.0677(10) Uani 1 1 d .
H24A H -0.4306 0.1018 -0.0178 0.081 Uiso 1 1 calc R
C25 C -0.41171(17) 0.0915(2) -0.12412(15) 0.0499(8) Uani 1 1 d .
C26 C -0.4558(2) 0.0821(3) -0.19248(17) 0.0783(12) Uani 1 1 d .
H26A H -0.4277 0.0744 -0.2345 0.094 Uiso 1 1 calc R
C27 C -0.5420(2) 0.0842(3) -0.19793(18) 0.0734(11) Uani 1 1 d .
H27A H -0.5703 0.0791 -0.2446 0.088 Uiso 1 1 calc R
C28 C 0.3500(2) 0.0605(2) 0.36062(16) 0.0610(9) Uani 1 1 d .
C29 C 0.3701(2) 0.1287(4) 0.3143(2) 0.1029(16) Uani 1 1 d .
H29A H 0.3274 0.1591 0.2874 0.123 Uiso 1 1 calc R
C30 C 0.4508(3) 0.1523(4) 0.3074(3) 0.144(3) Uani 1 1 d .
H30A H 0.4619 0.2000 0.2778 0.172 Uiso 1 1 calc R
C31 C 0.5160(3) 0.1064(4) 0.3436(3) 0.138(2) Uani 1 1 d .
H31A H 0.5709 0.1208 0.3371 0.165 Uiso 1 1 calc R
C32 C 0.4982(3) 0.0398(3) 0.3891(3) 0.1012(14) Uani 1 1 d .
H32A H 0.5414 0.0084 0.4143 0.121 Uiso 1 1 calc R
C33 C 0.4163(2) 0.0177(3) 0.3984(2) 0.0749(11) Uani 1 1 d .
H33A H 0.4058 -0.0272 0.4310 0.090 Uiso 1 1 calc R
C34 C 0.2852(2) 0.2829(2) 0.48535(18) 0.0634(9) Uani 1 1 d .
C35 C 0.3447(3) 0.2185(3) 0.4964(2) 0.0991(15) Uani 1 1 d .
H35A H 0.3501 0.1764 0.4600 0.119 Uiso 1 1 calc R
C36 C 0.3968(4) 0.2153(3) 0.5611(3) 0.134(2) Uani 1 1 d .
H36A H 0.4370 0.1715 0.5682 0.160 Uiso 1 1 calc R
C37 C 0.3886(4) 0.2767(4) 0.6140(3) 0.137(2) Uani 1 1 d .
H37A H 0.4220 0.2733 0.6584 0.165 Uiso 1 1 calc R
C38 C 0.3336(3) 0.3417(3) 0.6033(2) 0.1001(15) Uani 1 1 d .
H38A H 0.3313 0.3852 0.6390 0.120 Uiso 1 1 calc R
C39 C 0.2802(2) 0.3454(3) 0.54017(19) 0.0751(11) Uani 1 1 d .
H39A H 0.2406 0.3900 0.5342 0.090 Uiso 1 1 calc R
C40 C 0.24472(19) 0.5007(2) 0.17894(16) 0.0556(8) Uani 1 1 d .
C41 C 0.2084(2) 0.5721(3) 0.20941(19) 0.0718(10) Uani 1 1 d .
H41A H 0.1859 0.5656 0.2544 0.086 Uiso 1 1 calc R
C42 C 0.2042(3) 0.6535(3) 0.1753(2) 0.0889(13) Uani 1 1 d .
H42A H 0.1795 0.7011 0.1969 0.107 Uiso 1 1 calc R
C43 C 0.2380(3) 0.6629(3) 0.1076(2) 0.0931(13) Uani 1 1 d .
H43A H 0.2367 0.7173 0.0841 0.112 Uiso 1 1 calc R
C44 C 0.2727(3) 0.5923(3) 0.0760(2) 0.0875(13) Uani 1 1 d .
H44A H 0.2933 0.5981 0.0302 0.105 Uiso 1 1 calc R
C45 C 0.2774(2) 0.5121(3) 0.11156(19) 0.0709(10) Uani 1 1 d .
H45A H 0.3030 0.4650 0.0901 0.085 Uiso 1 1 calc R
C46 C 0.2827(2) 0.6269(2) 0.38936(16) 0.0517(8) Uani 1 1 d .
C47 C 0.2486(2) 0.7040(3) 0.41213(19) 0.0724(10) Uani 1 1 d .
H47A H 0.2036 0.7017 0.4406 0.087 Uiso 1 1 calc R
C48 C 0.2797(3) 0.7844(3) 0.3937(2) 0.0905(13) Uani 1 1 d .
H48A H 0.2558 0.8354 0.4106 0.109 Uiso 1 1 calc R
C49 C 0.3437(3) 0.7910(3) 0.3519(2) 0.0960(14) Uani 1 1 d .
H49A H 0.3652 0.8456 0.3406 0.115 Uiso 1 1 calc R
C50 C 0.3765(3) 0.7150(3) 0.3264(3) 0.1090(16) Uani 1 1 d .
H50A H 0.4186 0.7180 0.2948 0.131 Uiso 1 1 calc R
C51 C 0.3481(3) 0.6346(3) 0.3469(2) 0.0882(13) Uani 1 1 d .
H51A H 0.3738 0.5839 0.3315 0.106 Uiso 1 1 calc R

loop_
_atom_site_aniso_label
_atom_site_aniso_U_11
_atom_site_aniso_U_22
_atom_site_aniso_U_33
_atom_site_aniso_U_23
_atom_site_aniso_U_13
_atom_site_aniso_U_12
Zn1 0.04101(19) 0.0575(2) 0.02907(17) -0.00043(16) 0.00402(13) -0.00173(17)
Zn2 0.03673(18) 0.0588(2) 0.0479(2) -0.00241(17) 0.00345(15) 0.00272(17)
S1 0.0591(5) 0.0570(6) 0.0802(6) -0.0099(5) -0.0042(5) 0.0038(5)
S2 0.0531(5) 0.0574(5) 0.0619(5) 0.0059(4) -0.0071(4) -0.0074(4)
S3 0.0711(6) 0.0739(6) 0.0531(5) -0.0070(5) -0.0088(4) -0.0046(5)
S4 0.0659(5) 0.0594(6) 0.0581(5) -0.0034(4) 0.0240(4) 0.0048(4)
N1 0.0470(14) 0.0622(17) 0.0297(12) 0.0002(12) 0.0029(10) -0.0047(13)
N2 0.0354(13) 0.0741(19) 0.0421(14) 0.0061(13) 0.0064(11) -0.0025(13)
N3 0.0385(13) 0.0645(17) 0.0320(12) 0.0024(12) 0.0030(10) -0.0013(12)
C1 0.0510(19) 0.115(3) 0.0418(18) 0.0011(19) 0.0034(15) -0.025(2)
C2 0.0509(19) 0.124(3) 0.0317(16) 0.0038(18) 0.0068(14) -0.021(2)
C3 0.0390(15) 0.059(2) 0.0303(14) 0.0028(13) 0.0028(12) 0.0019(14)
C4 0.0464(19) 0.157(4) 0.0360(17) 0.003(2) 0.0055(15) -0.025(2)
C5 0.063(2) 0.133(3) 0.0333(17) -0.0015(19) 0.0084(15) -0.025(2)
C6 0.0377(15) 0.079(2) 0.0355(15) 0.0031(16) 0.0010(12) -0.0085(16)
C7 0.0365(15) 0.086(2) 0.0326(15) -0.0001(16) 0.0037(12) -0.0031(16)
C8 0.0382(15) 0.0620(19) 0.0274(13) -0.0020(13) 0.0045(12) -0.0045(14)
C9 0.0324(14) 0.078(2) 0.0331(15) -0.0029(15) 0.0020(12) -0.0066(15)
C10 0.0369(15) 0.068(2) 0.0305(14) -0.0015(14) 0.0062(12) -0.0038(15)
C11 0.0378(15) 0.082(2) 0.0270(14) -0.0051(15) 0.0005(12) -0.0087(16)
C12 0.0311(14) 0.074(2) 0.0353(15) -0.0031(15) 0.0063(12) -0.0058(15)
C13 0.0402(16) 0.075(2) 0.0255(13) 0.0016(14) 0.0083(12) -0.0054(15)
C14 0.0379(15) 0.084(2) 0.0312(15) -0.0035(15) 0.0066(12) -0.0083(16)
C15 0.0347(15) 0.084(2) 0.0365(16) -0.0011(16) 0.0077(13) -0.0063(16)
C16 0.054(2) 0.129(3) 0.0298(15) 0.0049(19) -0.0005(14) 0.016(2)
C17 0.0398(17) 0.151(4) 0.0383(17) 0.005(2) 0.0055(14) 0.012(2)
C18 0.0381(15) 0.0620(19) 0.0285(14) -0.0017(13) 0.0045(12) -0.0041(15)
C19 0.049(2) 0.207(5) 0.0336(17) 0.033(2) 0.0096(15) 0.035(3)
C20 0.0418(19) 0.214(5) 0.0434(19) 0.035(3) 0.0099(16) 0.028(3)
C21 0.0355(15) 0.100(3) 0.0344(15) -0.0011(16) 0.0034(13) -0.0074(17)
C22 0.0362(16) 0.090(3) 0.0402(16) -0.0004(17) 0.0014(13) -0.0060(17)
C23 0.0399(17) 0.116(3) 0.0472(19) 0.0030(19) 0.0133(15) 0.0011(19)
C24 0.0384(17) 0.123(3) 0.0412(17) -0.0006(19) 0.0031(14) 0.0011(19)
C25 0.0368(15) 0.072(2) 0.0417(17) 0.0026(15) 0.0055(13) -0.0047(16)
C26 0.0428(18) 0.151(4) 0.0417(18) 0.004(2) 0.0090(15) -0.009(2)
C27 0.0404(17) 0.131(4) 0.0479(19) 0.005(2) 0.0009(15) -0.011(2)
C28 0.058(2) 0.085(3) 0.0393(17) -0.0094(18) 0.0004(15) 0.0171(19)
C29 0.061(2) 0.186(5) 0.064(2) 0.049(3) 0.020(2) 0.039(3)
C30 0.084(3) 0.240(7) 0.113(4) 0.102(4) 0.045(3) 0.036(4)
C31 0.054(3) 0.236(7) 0.125(4) 0.083(4) 0.017(3) 0.026(4)
C32 0.060(3) 0.129(4) 0.111(4) 0.017(3) -0.012(2) 0.023(3)
C33 0.066(2) 0.078(3) 0.080(3) 0.005(2) -0.001(2) 0.010(2)
C34 0.068(2) 0.064(2) 0.057(2) 0.0026(19) -0.0029(17) -0.017(2)
C35 0.127(4) 0.068(3) 0.091(3) -0.018(2) -0.050(3) 0.018(3)
C36 0.174(5) 0.092(4) 0.117(4) -0.014(3) -0.083(4) 0.034(4)
C37 0.197(6) 0.112(4) 0.087(3) 0.002(3) -0.073(4) 0.000(4)
C38 0.145(4) 0.108(4) 0.046(2) -0.008(2) 0.001(2) -0.015(3)
C39 0.083(3) 0.084(3) 0.060(2) -0.005(2) 0.018(2) -0.008(2)
C40 0.0446(17) 0.077(2) 0.0438(17) -0.0024(17) -0.0063(14) -0.0037(17)
C41 0.078(3) 0.085(3) 0.052(2) 0.003(2) 0.0077(18) 0.009(2)
C42 0.100(3) 0.088(3) 0.076(3) 0.000(3) -0.007(2) 0.015(3)
C43 0.095(3) 0.098(4) 0.081(3) 0.023(3) -0.018(3) -0.013(3)
C44 0.083(3) 0.124(4) 0.055(2) 0.010(3) 0.004(2) -0.016(3)
C45 0.058(2) 0.100(3) 0.055(2) -0.009(2) 0.0038(17) -0.008(2)
C46 0.057(2) 0.055(2) 0.0434(17) -0.0049(15) 0.0046(15) 0.0036(17)
C47 0.087(3) 0.069(3) 0.064(2) 0.001(2) 0.023(2) 0.013(2)
C48 0.131(4) 0.055(3) 0.088(3) -0.008(2) 0.023(3) 0.003(3)
C49 0.135(4) 0.066(3) 0.090(3) -0.008(2) 0.025(3) -0.028(3)
C50 0.115(4) 0.090(4) 0.130(4) -0.007(3) 0.056(3) -0.023(3)
C51 0.084(3) 0.064(3) 0.123(4) -0.012(2) 0.046(3) -0.007(2)

loop_
_atom_type_symbol
_atom_type_description
_atom_type_scat_dispersion_real
_atom_type_scat_dispersion_imag
_atom_type_scat_source
C C 0.0033 0.0016 'International Tables Vol C Tables 4.2.6.8 and 6.1.1.4'
H H 0.0000 0.0000 'International Tables Vol C Tables 4.2.6.8 and 6.1.1.4'
N N 0.0061 0.0033 'International Tables Vol C Tables 4.2.6.8 and 6.1.1.4'
S S 0.1246 0.1234 'International Tables Vol C Tables 4.2.6.8 and 6.1.1.4'
Zn Zn 0.2839 1.4301 'International Tables Vol C Tables 4.2.6.8 and 6.1.1.4'

loop_
_geom_angle_atom_site_label_1
_geom_angle_atom_site_label_2
_geom_angle_atom_site_label_3
_geom_angle
_geom_angle_site_symmetry_1
_geom_angle_site_symmetry_3
N1 Zn1 N3 108.33(9) . 1_556
N1 Zn1 S1 109.50(7) . .
N3 Zn1 S1 102.95(7) 1_556 .
N1 Zn1 S2 111.06(7) . .
N3 Zn1 S2 101.24(7) 1_556 .
S1 Zn1 S2 122.32(3) . .
N2 Zn2 S3 106.28(7) 4_666 .
N2 Zn2 S4 109.32(7) 4_666 .
S3 Zn2 S4 127.31(4) . .
N2 Zn2 S2 110.04(7) 4_666 .
S3 Zn2 S2 104.22(3) . .
S4 Zn2 S2 98.59(3) . .
C28 S1 Zn1 108.17(13) . .
C34 S2 Zn1 108.69(12) . .
C34 S2 Zn2 101.64(11) . .
Zn1 S2 Zn2 137.64(4) . .
C40 S3 Zn2 106.67(11) . .
C46 S4 Zn2 109.25(11) . .
C1 N1 C5 115.4(3) . .
C1 N1 Zn1 121.7(2) . .
C5 N1 Zn1 121.9(2) . .
C27 N2 C23 115.9(3) . .
C27 N2 Zn2 119.4(2) . 4_465
C23 N2 Zn2 124.3(2) . 4_465
C16 N3 C20 114.4(3) . .
C16 N3 Zn1 131.4(2) . 1_554
C20 N3 Zn1 113.7(2) . 1_554
N1 C1 C2 123.7(3) . .
N1 C1 H1A 118.2 . .
C2 C1 H1A 118.2 . .
C3 C2 C1 121.1(3) . .
C3 C2 H2B 119.5 . .
C1 C2 H2B 119.5 . .
C2 C3 C4 115.4(3) . .
C2 C3 C6 125.6(3) . .
C4 C3 C6 119.0(3) . .
C3 C4 C5 120.6(3) . .
C3 C4 H4A 119.7 . .
C5 C4 H4A 119.7 . .
N1 C5 C4 123.8(3) . .
N1 C5 H5A 118.1 . .
C4 C5 H5A 118.1 . .
C7 C6 C3 128.0(3) . .
C7 C6 H6A 116.0 . .
C3 C6 H6A 116.0 . .
C6 C7 C8 125.4(3) . .
C6 C7 H7A 117.3 . .
C8 C7 H7A 117.3 . .
C13 C8 C9 118.2(2) . .
C13 C8 C7 122.1(2) . .
C9 C8 C7 119.7(2) . .
C10 C9 C8 121.7(2) . .
C10 C9 H9A 119.1 . .
C8 C9 H9A 119.1 . .
C11 C10 C9 117.8(2) . .
C11 C10 C14 122.0(2) . .
C9 C10 C14 120.2(2) . .
C12 C11 C10 122.0(2) . .
C12 C11 H11A 119.0 . .
C10 C11 H11A 119.0 . .
C11 C12 C13 118.5(2) . .
C11 C12 C21 118.3(2) . .
C13 C12 C21 123.1(2) . .
C8 C13 C12 121.7(2) . .
C8 C13 H13A 119.2 . .
C12 C13 H13A 119.2 . .
C15 C14 C10 126.6(3) . .
C15 C14 H14A 116.7 . .
C10 C14 H14A 116.7 . .
C14 C15 C18 126.2(3) . .
C14 C15 H15A 116.9 . .
C18 C15 H15A 116.9 . .
N3 C16 C17 124.3(3) . .
N3 C16 H16A 117.9 . .
C17 C16 H16A 117.9 . .
C18 C17 C16 121.0(3) . .
C18 C17 H17A 119.5 . .
C16 C17 H17A 119.5 . .
C19 C18 C17 114.1(3) . .
C19 C18 C15 123.4(3) . .
C17 C18 C15 122.4(3) . .
C18 C19 C20 122.3(3) . .
C18 C19 H19A 118.8 . .
C20 C19 H19A 118.8 . .
N3 C20 C19 123.9(3) . .
N3 C20 H20A 118.1 . .
C19 C20 H20A 118.1 . .
C22 C21 C12 128.1(3) . .
C22 C21 H21A 116.0 . .
C12 C21 H21A 116.0 . .
C21 C22 C25 126.4(3) . .
C21 C22 H22A 116.8 . .
C25 C22 H22A 116.8 . .
N2 C23 C24 123.7(3) . .
N2 C23 H23A 118.1 . .
C24 C23 H23A 118.1 . .
C25 C24 C23 120.3(3) . .
C25 C24 H24A 119.9 . .
C23 C24 H24A 119.9 . .
C24 C25 C26 116.5(3) . .
C24 C25 C22 120.7(3) . .
C26 C25 C22 122.7(3) . .
C25 C26 C27 119.5(3) . .
C25 C26 H26A 120.3 . .
C27 C26 H26A 120.3 . .
N2 C27 C26 124.0(3) . .
N2 C27 H27A 118.0 . .
C26 C27 H27A 118.0 . .
C33 C28 C29 116.1(3) . .
C33 C28 S1 119.5(3) . .
C29 C28 S1 124.3(3) . .
C30 C29 C28 121.8(4) . .
C30 C29 H29A 119.1 . .
C28 C29 H29A 119.1 . .
C29 C30 C31 120.9(5) . .
C29 C30 H30A 119.6 . .
C31 C30 H30A 119.6 . .
C32 C31 C30 118.4(4) . .
C32 C31 H31A 120.8 . .
C30 C31 H31A 120.8 . .
C31 C32 C33 120.9(4) . .
C31 C32 H32A 119.6 . .
C33 C32 H32A 119.6 . .
C28 C33 C32 121.8(4) . .
C28 C33 H33A 119.1 . .
C32 C33 H33A 119.1 . .
C35 C34 C39 118.0(3) . .
C35 C34 S2 122.5(3) . .
C39 C34 S2 119.4(3) . .
C34 C35 C36 120.8(4) . .
C34 C35 H35A 119.6 . .
C36 C35 H35A 119.6 . .
C37 C36 C35 119.4(5) . .
C37 C36 H36A 120.3 . .
C35 C36 H36A 120.3 . .
C38 C37 C36 120.8(4) . .
C38 C37 H37A 119.6 . .
C36 C37 H37A 119.6 . .
C37 C38 C39 120.8(4) . .
C37 C38 H38A 119.6 . .
C39 C38 H38A 119.6 . .
C38 C39 C34 120.1(4) . .
C38 C39 H39A 120.0 . .
C34 C39 H39A 120.0 . .
C41 C40 C45 117.9(3) . .
C41 C40 S3 122.9(3) . .
C45 C40 S3 119.2(3) . .
C40 C41 C42 122.0(4) . .
C40 C41 H41A 119.0 . .
C42 C41 H41A 119.0 . .
C41 C42 C43 118.7(4) . .
C41 C42 H42A 120.7 . .
C43 C42 H42A 120.7 . .
C44 C43 C42 119.9(4) . .
C44 C43 H43A 120.0 . .
C42 C43 H43A 120.0 . .
C43 C44 C45 120.4(4) . .
C43 C44 H44A 119.8 . .
C45 C44 H44A 119.8 . .
C44 C45 C40 121.0(4) . .
C44 C45 H45A 119.5 . .
C40 C45 H45A 119.5 . .
C51 C46 C47 116.6(3) . .
C51 C46 S4 124.9(3) . .
C47 C46 S4 118.5(3) . .
C48 C47 C46 121.4(4) . .
C48 C47 H47A 119.3 . .
C46 C47 H47A 119.3 . .
C49 C48 C47 121.4(4) . .
C49 C48 H48A 119.3 . .
C47 C48 H48A 119.3 . .
C48 C49 C50 118.1(4) . .
C48 C49 H49A 121.0 . .
C50 C49 H49A 121.0 . .
C51 C50 C49 120.8(4) . .
C51 C50 H50A 119.6 . .
C49 C50 H50A 119.6 . .
C50 C51 C46 121.6(4) . .
C50 C51 H51A 119.2 . .
C46 C51 H51A 119.2 . .

loop_
_geom_bond_atom_site_label_1
_geom_bond_atom_site_label_2
_geom_bond_distance
_geom_bond_site_symmetry_2
Zn1 N1 2.058(2) .
Zn1 N3 2.093(2) 1_556
Zn1 S1 2.2753(9) .
Zn1 S2 2.3483(9) .
Zn2 N2 2.095(2) 4_666
Zn2 S3 2.2736(9) .
Zn2 S4 2.2846(9) .
Zn2 S2 2.4271(9) .
S1 C28 1.753(4) .
S2 C34 1.780(3) .
S3 C40 1.771(4) .
S4 C46 1.757(3) .
N1 C1 1.314(4) .
N1 C5 1.325(4) .
N2 C27 1.322(4) .
N2 C23 1.326(4) .
N2 Zn2 2.095(2) 4_465
N3 C16 1.310(4) .
N3 C20 1.323(4) .
N3 Zn1 2.093(2) 1_554
C1 C2 1.377(4) .
C1 H1A 0.9300 .
C2 C3 1.356(4) .
C2 H2B 0.9300 .
C3 C4 1.366(4) .
C3 C6 1.465(4) .
C4 C5 1.371(4) .
C4 H4A 0.9300 .
C5 H5A 0.9300 .
C6 C7 1.327(4) .
C6 H6A 0.9300 .
C7 C8 1.471(4) .
C7 H7A 0.9300 .
C8 C13 1.387(4) .
C8 C9 1.402(4) .
C9 C10 1.399(4) .
C9 H9A 0.9300 .
C10 C11 1.392(4) .
C10 C14 1.464(4) .
C11 C12 1.391(4) .
C11 H11A 0.9300 .
C12 C13 1.392(4) .
C12 C21 1.469(4) .
C13 H13A 0.9300 .
C14 C15 1.321(4) .
C14 H14A 0.9300 .
C15 C18 1.463(4) .
C15 H15A 0.9300 .
C16 C17 1.376(4) .
C16 H16A 0.9300 .
C17 C18 1.367(4) .
C17 H17A 0.9300 .
C18 C19 1.343(4) .
C19 C20 1.363(4) .
C19 H19A 0.9300 .
C20 H20A 0.9300 .
C21 C22 1.297(4) .
C21 H21A 0.9300 .
C22 C25 1.480(4) .
C22 H22A 0.9300 .
C23 C24 1.384(4) .
C23 H23A 0.9300 .
C24 C25 1.358(4) .
C24 H24A 0.9300 .
C25 C26 1.383(4) .
C26 C27 1.384(4) .
C26 H26A 0.9300 .
C27 H27A 0.9300 .
C28 C33 1.379(4) .
C28 C29 1.393(5) .
C29 C30 1.366(6) .
C29 H29A 0.9300 .
C30 C31 1.378(6) .
C30 H30A 0.9300 .
C31 C32 1.355(6) .
C31 H31A 0.9300 .
C32 C33 1.386(5) .
C32 H32A 0.9300 .
C33 H33A 0.9300 .
C34 C35 1.372(5) .
C34 C39 1.386(5) .
C35 C36 1.381(5) .
C35 H35A 0.9300 .
C36 C37 1.357(7) .
C36 H36A 0.9300 .
C37 C38 1.330(7) .
C37 H37A 0.9300 .
C38 C39 1.371(5) .
C38 H38A 0.9300 .
C39 H39A 0.9300 .
C40 C41 1.374(5) .
C40 C45 1.389(4) .
C41 C42 1.383(5) .
C41 H41A 0.9300 .
C42 C43 1.399(6) .
C42 H42A 0.9300 .
C43 C44 1.361(6) .
C43 H43A 0.9300 .
C44 C45 1.377(5) .
C44 H44A 0.9300 .
C45 H45A 0.9300 .
C46 C51 1.367(5) .
C46 C47 1.374(4) .
C47 C48 1.374(5) .
C47 H47A 0.9300 .
C48 C49 1.340(6) .
C48 H48A 0.9300 .
C49 C50 1.369(6) .
C49 H49A 0.9300 .
C50 C51 1.368(5) .
C50 H50A 0.9300 .
C51 H51A 0.9300 .
